data_2207753
loop_
_publ_author_name
'M. Iqbal Choudhary'
'Alain Meli Lannang'
'Shazia Anjum'
'Hoong-Kun Fun'
'David Lontsi'
'Jean Gustave Tangmouo'

_publ_section_title 1,13-Dimethyl-6<i>H</i>,7<i>H</i>,8<i>H</i>-chromeno[3',4':5,6]pyrano[3,2-<i>c</i>]chromene-6,8-dione
_journal_coeditor_code CI6727
_journal_issue 1
_journal_name_full 'Acta Crystallographica Section E'
_journal_page_first o116
_journal_page_last o118
_journal_paper_doi 10.1107/S1600536805040523
_journal_volume 62
_journal_year 2006
_chemical_formula_iupac 'C21 H14 O5'
_chemical_formula_moiety 'C21 H14 O5'
_chemical_formula_sum 'C21 H14 O5'
_chemical_formula_weight 346.32
_chemical_melting_point 523
_chemical_name_systematic
;
1,13-Dimethyl-6H,7H,8H-chromeno[3',4':5,6]pyrano[3,2-c]chromene-6,8-dione
;
_space_group_IT_number 2
_symmetry_cell_setting triclinic
_symmetry_space_group_name_Hall '-P 1'
_symmetry_space_group_name_H-M 'P -1'
_atom_sites_solution_hydrogens geom
_atom_sites_solution_primary direct
_atom_sites_solution_secondary difmap
_audit_creation_method SHELXL-97
_cell_angle_alpha 91.441(13)
_cell_angle_beta 106.324(13)
_cell_angle_gamma 109.489(13)
_cell_formula_units_Z 2
_cell_length_a 8.052(6)
_cell_length_b 8.492(7)
_cell_length_c 12.544(10)
_cell_measurement_reflns_used 3408
_cell_measurement_temperature 293(2)
_cell_measurement_theta_max 25.0
_cell_measurement_theta_min 1.71
_cell_volume 769.3(11)
_computing_cell_refinement 'SAINT (Siemens, 1996)'
_computing_data_collection 'SMART (Siemens, 1996)'
_computing_data_reduction SAINT
_computing_molecular_graphics SHELXTL
_computing_publication_material 'SHELXTL and PLATON (Spek,2003)'
_computing_structure_refinement SHELXTL
_computing_structure_solution 'SHELXTL (Sheldrick, 1997)'
_diffrn_ambient_temperature 293(2)
_diffrn_detector_area_resol_mean 8.33
_diffrn_measured_fraction_theta_full 0.993
_diffrn_measured_fraction_theta_max 0.993
_diffrn_measurement_device_type 'Siemens SMART CCD area-detector'
_diffrn_measurement_method \w
_diffrn_radiation_monochromator graphite
_diffrn_radiation_source 'fine-focus sealed tube'
_diffrn_radiation_type MoK\a
_diffrn_radiation_wavelength 0.71073
_diffrn_reflns_av_R_equivalents 0.0361
_diffrn_reflns_av_sigmaI/netI 0.0468
_diffrn_reflns_limit_h_max 9
_diffrn_reflns_limit_h_min -9
_diffrn_reflns_limit_k_max 10
_diffrn_reflns_limit_k_min -10
_diffrn_reflns_limit_l_max 14
_diffrn_reflns_limit_l_min -14
_diffrn_reflns_number 6917
_diffrn_reflns_theta_full 25.00
_diffrn_reflns_theta_max 25.00
_diffrn_reflns_theta_min 1.71
_diffrn_standards_number 0
_exptl_absorpt_coefficient_mu 0.107
_exptl_absorpt_correction_T_max 0.9938
_exptl_absorpt_correction_T_min 0.9745
_exptl_absorpt_correction_type multi-scan
_exptl_absorpt_process_details '(SADABS; Sheldrick, 1996)'
_exptl_crystal_colour pink
_exptl_crystal_density_diffrn 1.495
_exptl_crystal_density_method 'not measured'
_exptl_crystal_description Plate
_exptl_crystal_F_000 360
_exptl_crystal_size_max 0.24
_exptl_crystal_size_mid 0.12
_exptl_crystal_size_min 0.06
_refine_diff_density_max 0.245
_refine_diff_density_min -0.185
_refine_ls_extinction_method none
_refine_ls_goodness_of_fit_ref 1.047
_refine_ls_hydrogen_treatment constr
_refine_ls_matrix_type full
_refine_ls_number_parameters 237
_refine_ls_number_reflns 2695
_refine_ls_number_restraints 0
_refine_ls_restrained_S_all 1.047
_refine_ls_R_factor_all 0.0760
_refine_ls_R_factor_gt 0.0473
_refine_ls_shift/su_max 0.001
_refine_ls_shift/su_mean 0.000
_refine_ls_structure_factor_coef Fsqd
_refine_ls_weighting_details 'calc w=1/[\s^2^(Fo^2^)+(0.0615P)^2^+0.1079P] where P=(Fo^2^+2Fc^2^)/3'
_refine_ls_weighting_scheme calc
_refine_ls_wR_factor_gt 0.1115
_refine_ls_wR_factor_ref 0.1359
_reflns_number_gt 1842
_reflns_number_total 2695
_reflns_threshold_expression I>2\s(I)
_cod_data_source_file ci6727.cif
_cod_data_source_block I
_cod_depositor_comments
;
The following automatic conversions were performed:
'_symmetry_cell_setting' value 'Triclinic' changed to 'triclinic'
according to '/home/saulius/struct/CIF-dictionaries/cif_core.dic'
dictionary named 'cif_core.dic' version 2.4.1 from
2010-06-29.

'_geom_hbond_publ_flag' value 'YES' changed to 'yes'
according to '/home/saulius/struct/CIF-dictionaries/cif_core.dic'
dictionary named 'cif_core.dic' version 2.4.1 from 2010-06-29 (4 times).

Automatic conversion script
Id: cif_fix_enum 1527 2010-12-29 10:47:43Z saulius 

The following automatic conversions were performed:

'_symmetry_cell_setting' value 'Triclinic' changed to 'triclinic'
according to /home/saulius/struct/CIF-dictionaries/cif_core.dic
dictionary named 'cif_core.dic' version 2.4.1 from
2010-06-29.

'_geom_hbond_publ_flag' value 'YES' changed to 'yes'
according to /home/saulius/struct/CIF-dictionaries/cif_core.dic
dictionary named 'cif_core.dic' version 2.4.1 from 2010-06-29 (4
times).

Automatic conversion script
Id: cif_fix_values 1715 2011-07-08 13:25:40Z adriana 
;
_cod_original_cell_volume 769.2(11)
_cod_database_code 2207753
_cod_database_fobs_code 2207753

loop_
_symmetry_equiv_pos_as_xyz
'x, y, z'
'-x, -y, -z'

loop_
_atom_site_label
_atom_site_fract_x
_atom_site_fract_y
_atom_site_fract_z
_atom_site_U_iso_or_equiv
_atom_site_adp_type
_atom_site_calc_flag
_atom_site_refinement_flags
_atom_site_occupancy
_atom_site_type_symbol
O1 0.1354(2) 0.4001(2) 0.56953(14) 0.0475(5) Uani d . 1 O
O2 -0.0884(2) 0.0929(2) 0.16540(14) 0.0487(5) Uani d . 1 O
O3 0.3509(2) 0.64825(19) 0.27737(12) 0.0330(4) Uani d . 1 O
O5 0.3737(2) 0.6397(2) 0.61133(13) 0.0416(5) Uani d . 1 O
O9 0.0746(2) 0.2120(2) 0.05512(14) 0.0440(5) Uani d . 1 O
C1 0.6665(3) 0.8971(3) 0.4530(2) 0.0342(6) Uani d . 1 C
C2 0.7895(3) 1.0164(3) 0.5423(2) 0.0430(7) Uani d . 1 C
H2A 0.8865 1.1031 0.5300 0.052 Uiso calc R 1 H
C3 0.7740(4) 1.0117(3) 0.6490(2) 0.0456(7) Uani d . 1 C
H3A 0.8578 1.0954 0.7068 0.055 Uiso calc R 1 H
C4 0.6341(3) 0.8828(3) 0.6696(2) 0.0421(7) Uani d . 1 C
H4A 0.6247 0.8758 0.7417 0.051 Uiso calc R 1 H
C4A 0.5082(3) 0.7643(3) 0.58161(19) 0.0344(6) Uani d . 1 C
C6 0.2413(3) 0.5077(3) 0.5350(2) 0.0345(6) Uani d . 1 C
C6A 0.2368(3) 0.5110(3) 0.41913(18) 0.0303(5) Uani d . 1 C
C7 0.0860(3) 0.3698(3) 0.33816(19) 0.0370(6) Uani d . 1 C
H7A 0.0828 0.2632 0.3654 0.044 Uiso calc R 1 H
H7B -0.0325 0.3813 0.3308 0.044 Uiso calc R 1 H
C7A 0.1192(3) 0.3724(3) 0.22766(19) 0.0309(6) Uani d . 1 C
C8 0.0241(3) 0.2192(3) 0.1501(2) 0.0354(6) Uani d . 1 C
C9A 0.1727(3) 0.3576(3) 0.02015(19) 0.0361(6) Uani d . 1 C
C10 0.1884(4) 0.3338(4) -0.0858(2) 0.0444(7) Uani d . 1 C
H10A 0.1445 0.2264 -0.1252 0.053 Uiso calc R 1 H
C11 0.2709(4) 0.4737(4) -0.1307(2) 0.0500(8) Uani d . 1 C
H11A 0.2867 0.4616 -0.2007 0.060 Uiso calc R 1 H
C12 0.3304(3) 0.6325(4) -0.0721(2) 0.0468(7) Uani d . 1 C
H12A 0.3793 0.7256 -0.1061 0.056 Uiso calc R 1 H
C13 0.3206(3) 0.6596(3) 0.03507(19) 0.0376(6) Uani d . 1 C
C13A 0.2475(3) 0.5150(3) 0.08589(18) 0.0321(6) Uani d . 1 C
C13B 0.2344(3) 0.5091(3) 0.19941(18) 0.0298(5) Uani d . 1 C
C14A 0.3626(3) 0.6365(3) 0.38912(18) 0.0282(5) Uani d . 1 C
C14B 0.5143(3) 0.7679(3) 0.47108(18) 0.0307(6) Uani d . 1 C
C15 0.7035(3) 0.9121(3) 0.3421(2) 0.0461(7) Uani d . 1 C
H15A 0.8312 0.9790 0.3539 0.069 Uiso calc R 1 H
H15B 0.6261 0.9650 0.2960 0.069 Uiso calc R 1 H
H15C 0.6769 0.8019 0.3055 0.069 Uiso calc R 1 H
C16 0.3758(4) 0.8381(3) 0.0864(2) 0.0484(7) Uani d . 1 C
H16A 0.3331 0.9022 0.0301 0.073 Uiso calc R 1 H
H16B 0.5082 0.8865 0.1167 0.073 Uiso calc R 1 H
H16C 0.3214 0.8397 0.1452 0.073 Uiso calc R 1 H

loop_
_atom_site_aniso_label
_atom_site_aniso_U_11
_atom_site_aniso_U_22
_atom_site_aniso_U_33
_atom_site_aniso_U_12
_atom_site_aniso_U_13
_atom_site_aniso_U_23
O1 0.0598(12) 0.0468(12) 0.0397(11) 0.0125(10) 0.0280(9) 0.0132(9)
O2 0.0521(11) 0.0330(11) 0.0440(11) -0.0039(9) 0.0123(9) 0.0027(9)
O3 0.0369(9) 0.0298(10) 0.0241(8) 0.0019(8) 0.0092(7) 0.0019(7)
O5 0.0482(11) 0.0465(11) 0.0267(9) 0.0111(9) 0.0132(8) 0.0021(8)
O9 0.0567(12) 0.0344(11) 0.0353(10) 0.0086(9) 0.0152(9) -0.0014(8)
C1 0.0321(13) 0.0306(14) 0.0380(14) 0.0127(11) 0.0058(11) 0.0054(12)
C2 0.0340(14) 0.0326(15) 0.0503(17) 0.0066(12) 0.0013(12) 0.0017(13)
C3 0.0416(15) 0.0406(17) 0.0426(16) 0.0148(13) -0.0041(13) -0.0084(13)
C4 0.0474(16) 0.0485(18) 0.0303(14) 0.0237(14) 0.0044(12) -0.0042(13)
C4A 0.0348(13) 0.0365(15) 0.0313(13) 0.0148(12) 0.0067(11) 0.0035(11)
C6 0.0421(14) 0.0358(15) 0.0321(14) 0.0174(12) 0.0168(12) 0.0053(12)
C6A 0.0344(13) 0.0295(14) 0.0289(13) 0.0118(11) 0.0122(10) 0.0042(11)
C7 0.0406(14) 0.0338(15) 0.0352(14) 0.0062(12) 0.0181(11) 0.0053(11)
C7A 0.0325(13) 0.0288(14) 0.0295(13) 0.0079(11) 0.0105(10) 0.0039(11)
C8 0.0374(14) 0.0341(15) 0.0294(13) 0.0085(12) 0.0073(11) 0.0037(11)
C9A 0.0384(14) 0.0371(15) 0.0308(13) 0.0111(12) 0.0102(11) 0.0041(12)
C10 0.0508(16) 0.0505(18) 0.0299(14) 0.0185(14) 0.0096(12) -0.0049(13)
C11 0.0568(18) 0.069(2) 0.0276(14) 0.0235(16) 0.0170(13) 0.0047(15)
C12 0.0462(16) 0.059(2) 0.0323(15) 0.0114(14) 0.0154(12) 0.0143(14)
C13 0.0355(13) 0.0444(16) 0.0294(13) 0.0108(12) 0.0085(11) 0.0098(12)
C13A 0.0313(12) 0.0378(15) 0.0253(12) 0.0106(11) 0.0077(10) 0.0038(11)
C13B 0.0305(12) 0.0288(14) 0.0268(12) 0.0087(11) 0.0060(10) 0.0016(11)
C14A 0.0361(13) 0.0304(14) 0.0239(12) 0.0164(11) 0.0122(10) 0.0040(10)
C14B 0.0318(13) 0.0297(14) 0.0303(13) 0.0122(11) 0.0075(10) 0.0042(11)
C15 0.0351(14) 0.0492(18) 0.0450(16) 0.0029(13) 0.0126(12) 0.0126(13)
C16 0.0618(18) 0.0372(16) 0.0372(15) 0.0067(14) 0.0140(13) 0.0129(13)

loop_
_atom_type_symbol
_atom_type_description
_atom_type_scat_dispersion_real
_atom_type_scat_dispersion_imag
_atom_type_scat_source
C C 0.0033 0.0016 'International Tables Vol C Tables 4.2.6.8 and 6.1.1.4'
H H 0.0000 0.0000 'International Tables Vol C Tables 4.2.6.8 and 6.1.1.4'
O O 0.0106 0.0060 'International Tables Vol C Tables 4.2.6.8 and 6.1.1.4'

loop_
_geom_angle_atom_site_label_1
_geom_angle_atom_site_label_2
_geom_angle_atom_site_label_3
_geom_angle
C13B O3 C14A 117.94(18)
C6 O5 C4A 122.07(19)
C8 O9 C9A 120.7(2)
C2 C1 C14B 118.7(2)
C2 C1 C15 117.3(2)
C14B C1 C15 124.0(2)
C3 C2 C1 122.5(3)
C3 C2 H2A 118.8
C1 C2 H2A 118.8
C4 C3 C2 119.7(2)
C4 C3 H3A 120.1
C2 C3 H3A 120.1
C3 C4 C4A 118.8(2)
C3 C4 H4A 120.6
C4A C4 H4A 120.6
C4 C4A O5 114.2(2)
C4 C4A C14B 123.4(2)
O5 C4A C14B 122.4(2)
O1 C6 O5 117.5(2)
O1 C6 C6A 125.2(2)
O5 C6 C6A 117.3(2)
C14A C6A C6 120.6(2)
C14A C6A C7 123.6(2)
C6 C6A C7 115.7(2)
C7A C7 C6A 109.4(2)
C7A C7 H7A 109.8
C6A C7 H7A 109.8
C7A C7 H7B 109.8
C6A C7 H7B 109.8
H7A C7 H7B 108.2
C13B C7A C8 120.3(2)
C13B C7A C7 122.8(2)
C8 C7A C7 116.9(2)
O2 C8 O9 117.3(2)
O2 C8 C7A 125.3(2)
O9 C8 C7A 117.2(2)
O9 C9A C10 114.1(2)
O9 C9A C13A 122.7(2)
C10 C9A C13A 123.2(2)
C11 C10 C9A 117.9(3)
C11 C10 H10A 121.0
C9A C10 H10A 121.0
C10 C11 C12 120.1(3)
C10 C11 H11A 119.9
C12 C11 H11A 119.9
C11 C12 C13 123.0(3)
C11 C12 H12A 118.5
C13 C12 H12A 118.5
C12 C13 C13A 117.4(3)
C12 C13 C16 118.0(2)
C13A C13 C16 124.5(2)
C9A C13A C13 117.7(2)
C9A C13A C13B 114.3(2)
C13 C13A C13B 128.0(2)
C7A C13B O3 121.9(2)
C7A C13B C13A 121.5(2)
O3 C13B C13A 116.6(2)
C6A C14A O3 121.1(2)
C6A C14A C14B 122.2(2)
O3 C14A C14B 116.6(2)
C4A C14B C1 116.7(2)
C4A C14B C14A 115.0(2)
C1 C14B C14A 128.3(2)
C1 C15 H15A 109.5
C1 C15 H15B 109.5
H15A C15 H15B 109.5
C1 C15 H15C 109.5
H15A C15 H15C 109.5
H15B C15 H15C 109.5
C13 C16 H16A 109.5
C13 C16 H16B 109.5
H16A C16 H16B 109.5
C13 C16 H16C 109.5
H16A C16 H16C 109.5
H16B C16 H16C 109.5

loop_
_geom_bond_atom_site_label_1
_geom_bond_atom_site_label_2
_geom_bond_distance
O1 C6 1.207(3)
O2 C8 1.211(3)
O3 C13B 1.386(3)
O3 C14A 1.387(3)
O5 C6 1.373(3)
O5 C4A 1.383(3)
O9 C8 1.369(3)
O9 C9A 1.384(3)
C1 C2 1.383(3)
C1 C14B 1.425(3)
C1 C15 1.502(4)
C2 C3 1.380(4)
C2 H2A 0.93
C3 C4 1.374(4)
C3 H3A 0.93
C4 C4A 1.376(3)
C4 H4A 0.93
C4A C14B 1.402(3)
C6 C6A 1.445(3)
C6A C14A 1.348(3)
C6A C7 1.489(3)
C7 C7A 1.483(3)
C7 H7A 0.97
C7 H7B 0.97
C7A C13B 1.349(3)
C7A C8 1.442(3)
C9A C10 1.386(3)
C9A C13A 1.399(4)
C10 C11 1.374(4)
C10 H10A 0.93
C11 C12 1.382(4)
C11 H11A 0.93
C12 C13 1.386(4)
C12 H12A 0.93
C13 C13A 1.424(3)
C13 C16 1.500(4)
C13A C13B 1.458(3)
C14A C14B 1.457(3)
C15 H15A 0.96
C15 H15B 0.96
C15 H15C 0.96
C16 H16A 0.96
C16 H16B 0.96
C16 H16C 0.96

loop_
_geom_hbond_atom_site_label_D
_geom_hbond_atom_site_label_H
_geom_hbond_atom_site_label_A
_geom_hbond_site_symmetry_A
_geom_hbond_distance_DH
_geom_hbond_distance_HA
_geom_hbond_distance_DA
_geom_hbond_angle_DHA
_geom_hbond_publ_flag
C2 H2A O1 1_665 0.93 2.57 3.442(4) 155 yes
C15 H15C O3 1_555 0.96 2.43 2.848(4) 106 yes
C16 H16C O3 1_555 0.96 2.37 2.937(4) 117 yes
C7 H7A Cg1 2_666 0.97 2.84 3.583(4) 134 yes

loop_
_geom_torsion_atom_site_label_1
_geom_torsion_atom_site_label_2
_geom_torsion_atom_site_label_3
_geom_torsion_atom_site_label_4
_geom_torsion
C14B C1 C2 C3 2.2(4)
C15 C1 C2 C3 -177.4(2)
C1 C2 C3 C4 1.4(4)
C2 C3 C4 C4A -2.4(4)
C3 C4 C4A O5 179.7(2)
C3 C4 C4A C14B -0.2(4)
C6 O5 C4A C4 -177.4(2)
C6 O5 C4A C14B 2.4(3)
C4A O5 C6 O1 176.2(2)
C4A O5 C6 C6A -5.3(3)
O1 C6 C6A C14A -179.5(2)
O5 C6 C6A C14A 2.2(3)
O1 C6 C6A C7 1.0(3)
O5 C6 C6A C7 -177.3(2)
C14A C6A C7 C7A 10.8(3)
C6 C6A C7 C7A -169.7(2)
C6A C7 C7A C13B -17.9(3)
C6A C7 C7A C8 161.1(2)
C9A O9 C8 O2 167.2(2)
C9A O9 C8 C7A -17.3(3)
C13B C7A C8 O2 -176.3(2)
C7 C7A C8 O2 4.7(4)
C13B C7A C8 O9 8.6(3)
C7 C7A C8 O9 -170.4(2)
C8 O9 C9A C10 -170.3(2)
C8 O9 C9A C13A 9.1(3)
O9 C9A C10 C11 174.9(2)
C13A C9A C10 C11 -4.5(4)
C9A C10 C11 C12 -1.9(4)
C10 C11 C12 C13 3.6(4)
C11 C12 C13 C13A 0.8(4)
C11 C12 C13 C16 -175.3(2)
O9 C9A C13A C13 -170.6(2)
C10 C9A C13A C13 8.8(4)
O9 C9A C13A C13B 7.6(3)
C10 C9A C13A C13B -173.1(2)
C12 C13 C13A C9A -6.7(3)
C16 C13 C13A C9A 169.1(2)
C12 C13 C13A C13B 175.4(2)
C16 C13 C13A C13B -8.8(4)
C8 C7A C13B O3 -169.1(2)
C7 C7A C13B O3 9.8(3)
C8 C7A C13B C13A 8.5(3)
C7 C7A C13B C13A -172.5(2)
C14A O3 C13B C7A 7.5(3)
C14A O3 C13B C13A -170.32(18)
C9A C13A C13B C7A -16.3(3)
C13 C13A C13B C7A 161.6(2)
C9A C13A C13B O3 161.5(2)
C13 C13A C13B O3 -20.6(3)
C6 C6A C14A O3 -174.85(19)
C7 C6A C14A O3 4.7(3)
C6 C6A C14A C14B 3.8(3)
C7 C6A C14A C14B -176.7(2)
C13B O3 C14A C6A -14.6(3)
C13B O3 C14A C14B 166.67(19)
C4 C4A C14B C1 3.6(3)
O5 C4A C14B C1 -176.2(2)
C4 C4A C14B C14A -176.7(2)
O5 C4A C14B C14A 3.4(3)
C2 C1 C14B C4A -4.5(3)
C15 C1 C14B C4A 175.1(2)
C2 C1 C14B C14A 175.9(2)
C15 C1 C14B C14A -4.5(4)
C6A C14A C14B C4A -6.5(3)
O3 C14A C14B C4A 172.18(19)
C6A C14A C14B C1 173.1(2)
O3 C14A C14B C1 -8.2(3)

loop_
_cod_related_entry_id
_cod_related_entry_database
_cod_related_entry_code
1 ChemSpider 21126759
